data_1527480
loop_
_publ_author_name
'Hanic, F.'

_publ_section_title
;
 The crystal structure of the diamminecopper(II) carbonate
;
_journal_name_full 'Chemicke Zvesti'
_journal_page_first 365
_journal_page_last 372
_journal_volume 17
_journal_year 1963
_chemical_formula_sum 'C H6 Cu N2 O3'
_chemical_name_systematic 'Cu (N H3)2 C O3'
_space_group_IT_number 14
_symmetry_space_group_name_Hall '-P 2ybc'
_symmetry_space_group_name_H-M 'P 1 21/c 1'
_cell_angle_alpha 90
_cell_angle_beta 98
_cell_angle_gamma 90
_cell_formula_units_Z 4
_cell_length_a 5.63
_cell_length_b 10.54
_cell_length_c 7.47
_cell_volume 438.957
_citation_journal_id_ASTM CHZVAN
_cod_data_source_file Hanic_CHZVAN_1963_1670.cif
_cod_data_source_block C1H6Cu1N2O3
_cod_original_cell_volume 438.9574
_cod_original_formula_sum 'C1 H6 Cu1 N2 O3'
_cod_database_code 1527480

loop_
_symmetry_equiv_pos_as_xyz
x,y,z
-x,y+1/2,-z+1/2
-x,-y,-z
x,-y-1/2,z-1/2

loop_
_atom_site_label
_atom_site_type_symbol
_atom_site_fract_x
_atom_site_fract_y
_atom_site_fract_z
_atom_site_occupancy
_atom_site_U_iso_or_equiv
C1 C+4 0.2222 0.2486 0.0237 1 0.0
N2 N-3 0.7737 0.4044 0.2729 1 0.0
Cu1 Cu+2 0.3539 0.0795 0.1887 1 0.0
O2 O-2 0.1008 0.1521 0.0362 1 0.0
O1 O-2 0.4204 0.2547 0.0868 1 0.0
N1 N-3 0.6666 0.0575 0.2795 1 0.0
O3 O-2 0.1424 0.3454 0.9494 1 0.0
